data_1516258
loop_
_publ_author_name
'Lekin, Kristina'
'Phan, Hoa'
'Winter, Stephen M.'
'Wong, Joanne W. L.'
'Leitch, Alicea A.'
'Laniel, Dominique'
'Yong, Wenjun'
'Secco, Richard A.'
'Tse, John S.'
'Desgreniers, Serge'
'Dube, Paul A.'
'Shatruk, Michael'
'Oakley, Richard T.'

_publ_section_title
;
 Heat, Pressure and Light-Induced Interconversion of Bisdithiazolyl
 Radicals and Dimers.
;
_journal_issue 22
_journal_name_full 'Journal of the American Chemical Society'
_journal_page_first 8050
_journal_paper_doi 10.1021/ja502753t
_journal_volume 136
_journal_year 2014
_chemical_formula_moiety 'C12 H6 F2 N6 S8'
_chemical_formula_sum 'C12 H6 F2 N6 S8'
_chemical_formula_weight 528.70
_chemical_name_common FBPMe
_chemical_name_systematic ' ?'
_space_group_IT_number 14
_symmetry_cell_setting monoclinic
_symmetry_space_group_name_Hall '-P 2ybc'
_symmetry_space_group_name_H-M 'P 1 21/c 1'
_cell_angle_alpha 90.0
_cell_angle_beta 86.261(7)
_cell_angle_gamma 90.0
_cell_formula_units_Z 2
_cell_length_a 3.86543(33)
_cell_length_b 13.4994(21)
_cell_length_c 14.4694(12)
_cell_measurement_temperature 293(2)
_cell_volume 753.42(15)
_computing_structure_refinement GSAS
_diffrn_ambient_temperature 293(2)
_diffrn_radiation_polarisn_ratio 0.95
_diffrn_radiation_probe x-ray
_diffrn_radiation_type synchrotron
_diffrn_radiation_wavelength 0.50918
_diffrn_source synchrotron
_diffrn_source_type 'Canadian Light Source'
_exptl_absorpt_correction_T_max 1.00000
_exptl_absorpt_correction_T_min 1.00000
_exptl_absorpt_process_details
;   GSAS Absorption/surface roughness correction: function number 0
 No correction is applied.
;
_exptl_crystal_colour black
_exptl_crystal_density_diffrn 2.331
_pd_calc_method 'Rietveld Refinement'
_pd_instr_location ' ?'
_pd_meas_2theta_range_inc 0.01
_pd_meas_2theta_range_max 22.915
_pd_meas_2theta_range_min 0.005
_pd_meas_number_of_points 2292
_pd_phase_name 'fbpme 4.88 GPa'
_pd_proc_2theta_range_inc 0.01
_pd_proc_2theta_range_max 22.9149
_pd_proc_2theta_range_min 0.0049
_pd_proc_info_datetime 2013-02-14T15:52:47
_pd_proc_info_excluded_regions ' ?'
_pd_proc_ls_background_function
;   GSAS Background function number 1 with  8 terms.
 Shifted Chebyshev function of 1st kind
      1:    958.792     2:    238.470     3:   -28.8068     4:    14.7927    
      5:   -17.5032     6:   -7.85268     7:   -2.63282     8:    4.13171    
;
_pd_proc_ls_peak_cutoff 0.00100
_pd_proc_ls_profile_function
;
 CW Profile function number 2 with  18 terms
 Profile coefficients for Simpson's rule integration of pseudovoigt function
 C.J. Howard (1982). J. Appl. Cryst.,15,615-620.
 P. Thompson, D.E. Cox & J.B. Hastings (1987). J. Appl. Cryst.,20,79-83.
 Peak tails are ignored  where the intensity is below 0.0010 times the peak
   Aniso. broadening axis   0.0   0.0   1.0
;
_pd_proc_ls_prof_R_factor 0.0099
_pd_proc_ls_prof_wR_expected 0.0306
_pd_proc_ls_prof_wR_factor 0.0142
_pd_proc_number_of_points 2292
_pd_spec_mounting ' ?'
_refine_ls_goodness_of_fit_all 0.46
_refine_ls_matrix_type full
_refine_ls_number_parameters 1
_refine_ls_number_restraints 0
_refine_ls_R_Fsqd_factor 0.36353
_refine_ls_shift/su_max 0.01
_refine_ls_shift/su_mean 0.01
_reflns_d_resolution_high 1.824
_reflns_d_resolution_low 7.219
_reflns_limit_h_max 2
_reflns_limit_h_min 0
_reflns_limit_k_max 8
_reflns_limit_k_min 0
_reflns_limit_l_max 8
_reflns_limit_l_min -7
_reflns_number_total 125
_cod_data_source_file ja502753t_si_005.cif
_cod_data_source_block FBPMe_4.88GPa
_cod_depositor_comments
;
The following automatic conversions were performed:

'_geom_bond_publ_flag' value 'N' changed to 'n' according to
/usr/data/users/saulius/crontab/automatic-downloads/rss-feeds/ACS/lib/dictionaries/cif_core.dic
dictionary named 'cif_core.dic' version 2.4.2 from 2011-04-26 (23
times).

'_geom_angle_publ_flag' value 'N' changed to 'n' according
to
/usr/data/users/saulius/crontab/automatic-downloads/rss-feeds/ACS/lib/dictionaries/cif_core.dic
dictionary named 'cif_core.dic' version 2.4.2 from 2011-04-26 (29
times).

Automatic conversion script
Id: cif_fix_values 2281 2013-09-26 08:29:07Z andrius 

 Adding full bibliography for 1516253--1516258.cif.
;
_cod_original_cell_volume 753.42(8)
_cod_database_code 1516258
_gsas_exptl_extinct_corr_t_min 1.00000
_gsas_exptl_extinct_corr_t_max 1.00000

loop_
_symmetry_equiv_pos_site_id
_symmetry_equiv_pos_as_xyz
1 +x,+y,+z
2 -x,+y+1/2,-z+1/2
-1 -x,-y,-z
-2 +x,-y+1/2,+z+1/2

loop_
_atom_site_type_symbol
_atom_site_label
_atom_site_fract_x
_atom_site_fract_y
_atom_site_fract_z
_atom_site_occupancy
_atom_site_thermal_displace_type
_atom_site_U_iso_or_equiv
_atom_site_symmetry_multiplicity
S S1 1.39653 1.00797 0.61177 1.0 Uiso 0.0332 4
S S2 1.11948 0.96661 0.73464 1.0 Uiso 0.0332 4
S S3 0.39407 0.53149 0.5665 1.0 Uiso 0.0332 4
S S4 0.29141 0.64251 0.72939 1.0 Uiso 0.0332 4
F F1 0.60624 0.81888 0.81371 1.0 Uiso 0.0332 4
N N1 1.28598 0.91352 0.54748 1.0 Uiso 0.0332 4
N N2 0.96386 0.76755 0.54249 1.0 Uiso 0.0332 4
N N3 0.65505 0.62332 0.53537 1.0 Uiso 0.0332 4
C C1 1.0711 0.84979 0.58806 1.0 Uiso 0.0332 4
C C2 0.94763 0.86525 0.68306 1.0 Uiso 0.0332 4
C C3 0.71569 0.80087 0.72464 1.0 Uiso 0.0332 4
C C4 0.58877 0.71862 0.67961 1.0 Uiso 0.0332 4
C C5 0.72752 0.69948 0.58499 1.0 Uiso 0.0332 4
C C6 1.10104 0.75023 0.44685 1.0 Uiso 0.0332 4
H H6A 1.3017 0.79096 0.4337 1.0 Uiso 0.0664 4
H H6B 0.92712 0.76656 0.40484 1.0 Uiso 0.0664 4
H H6C 1.16412 0.68172 0.43933 1.0 Uiso 0.0664 4

loop_
_atom_type_symbol
_atom_type_number_in_cell
_atom_type_scat_dispersion_real
_atom_type_scat_dispersion_imag
_atom_type_scat_Cromer_Mann_a1
_atom_type_scat_Cromer_Mann_a2
_atom_type_scat_Cromer_Mann_a3
_atom_type_scat_Cromer_Mann_a4
_atom_type_scat_Cromer_Mann_b1
_atom_type_scat_Cromer_Mann_b2
_atom_type_scat_Cromer_Mann_b3
_atom_type_scat_Cromer_Mann_b4
_atom_type_scat_Cromer_Mann_c
_atom_type_scat_source
S 16.0 0.000 0.000 6.90530 1.46790 5.20340 22.2151 1.43790 0.25360 1.58630 56.1720 0.86690 International_Tables_Vol_C
F 4.0 0.000 0.000 3.53920 10.2825 2.64120 4.29440 1.51700 0.26150 1.02430 26.1476 0.27760 International_Tables_Vol_C
N 12.0 0.000 0.000 12.2126 0.00570 3.13220 9.89330 2.01250 28.9975 1.16630 0.58260 -11.529 International_Tables_Vol_C
C 24.0 0.000 0.000 2.31000 20.8439 1.02000 10.2075 1.58860 0.56870 0.86500 51.6512 0.21560 International_Tables_Vol_C
H 12.0 0.000 0.000 0.49300 10.5109 0.32291 26.1257 0.14019 3.14236 0.04081 57.7997 0.00304 International_Tables_Vol_C

loop_
_geom_angle_atom_site_label_1
_geom_angle_atom_site_label_2
_geom_angle_atom_site_label_3
_geom_angle
_geom_angle_site_symmetry_1
_geom_angle_site_symmetry_3
_geom_angle_publ_flag
S1 S2 C2 91.977 1_555 1_555 n
S2 S1 N1 97.808 1_555 1_555 n
S3 S3 N3 82.274 -1_666 1_555 n
C1 N2 C5 121.792 1_555 1_555 n
C1 N2 C6 118.7504 1_555 1_555 n
C5 N2 C6 119.457 1_555 1_555 n
S3 N3 C5 126.747 1_555 1_555 n
S1 N1 C1 115.793 1_555 1_555 n
N2 C1 N1 121.359 1_555 1_555 n
N2 C1 C2 119.0194 1_555 1_555 n
N1 C1 C2 119.616 1_555 1_555 n
N2 C5 N3 115.687 1_555 1_555 n
N2 C5 C4 118.812 1_555 1_555 n
N3 C5 C4 125.4964 1_555 1_555 n
F1 C3 C4 119.4344 1_555 1_555 n
F1 C3 C2 117.575 1_555 1_555 n
C4 C3 C2 122.990 1_555 1_555 n
S4 C4 C5 119.731 1_555 1_555 n
S4 C4 C3 122.844 1_555 1_555 n
C5 C4 C3 117.4230 1_555 1_555 n
S2 C2 C1 114.6854 1_555 1_555 n
S2 C2 C3 125.495 1_555 1_555 n
C1 C2 C3 119.816 1_555 1_555 n
N2 C6 H6A 109.466 1_555 1_555 n
N2 C6 H6B 109.583 1_555 1_555 n
N2 C6 H6C 109.4783 1_555 1_555 n
H6A C6 H6B 109.446 1_555 1_555 n
H6A C6 H6C 109.462 1_555 1_555 n
H6B C6 H6C 109.3923 1_555 1_555 n

loop_
_geom_bond_atom_site_label_1
_geom_bond_atom_site_label_2
_geom_bond_distance
_geom_bond_site_symmetry_2
_geom_bond_publ_flag
S2 S1 2.09071 1_555 n
S2 C2 1.71323 1_555 n
S4 S3 2.79941 1_555 n
S4 C4 1.66962 1_555 n
S1 S2 2.09071 1_555 n
S1 N1 1.65090 1_555 n
S3 S3 2.21165 -1_666 n
S3 N3 1.64257 1_555 n
F1 C3 1.35203 1_555 n
N2 C1 1.36922 1_555 n
N2 C5 1.40850 1_555 n
N2 C6 1.46806 1_555 n
N3 C5 1.29507 1_555 n
N1 C1 1.30813 1_555 n
C1 N2 1.36922 1_555 n
C1 C2 1.44059 1_555 n
C5 N3 1.29507 1_555 n
C5 C4 1.46050 1_555 n
C3 C4 1.39274 1_555 n
C3 C2 1.36042 1_555 n
C6 H6A 0.95963 1_555 n
C6 H6B 0.96091 1_555 n
C6 H6C 0.96082 1_555 n
